data_4127760
loop_
_publ_author_name
'Sick, Torben'
'Rotter, Julian M.'
'Reuter, Stephan'
'Kandambeth, Sharath'
'Bach, Nicolai N.'
'D\"oblinger, Markus'
'Merz, Julia'
'Clark, Timothy'
'Marder, Todd B.'
'Bein, Thomas'
'Medina, Dana D.'

_publ_section_title
;
 Switching on and off Interlayer Correlations and Porosity in 2D Covalent
 Organic Frameworks.
;
_journal_issue 32
_journal_name_full 'Journal of the American Chemical Society'
_journal_page_first 12570
_journal_page_last 12581
_journal_paper_doi 10.1021/jacs.9b02800
_journal_volume 141
_journal_year 2019
_chemical_formula_moiety 'C56 H38 N2 S2, 2(C4 H8 O2)'
_chemical_formula_sum 'C64 H54 N2 O4 S2'
_chemical_formula_weight 979.21
_chemical_name_common 'TS460 TT MAPB'
_space_group_crystal_system triclinic
_space_group_IT_number 2
_space_group_name_Hall '-P 1'
_space_group_name_H-M_alt 'P -1'
_symmetry_space_group_name_Hall '-P 1'
_symmetry_space_group_name_H-M 'P -1'
_atom_sites_solution_hydrogens geom
_audit_block_code C56H38N2S2_dioxane_vv038_bein
_audit_creation_method 'APEX3 v2016.5-0'
_audit_update_record 20-Jan-17
_cell_angle_alpha 74.23(4)
_cell_angle_beta 85.68(3)
_cell_angle_gamma 87.32(4)
_cell_formula_units_Z 2
_cell_length_a 11.18(2)
_cell_length_b 13.88(2)
_cell_length_c 16.93(3)
_cell_measurement_reflns_used 3904
_cell_measurement_temperature 100.(2)
_cell_measurement_theta_max 26.3997
_cell_measurement_theta_min 2.8536
_cell_volume 2520(7)
_computing_cell_refinement 'SAINT V8.37A (Bruker AXS Inc., 2015)'
_computing_data_collection 'SAINT V8.37A (Bruker AXS Inc., 2015)'
_computing_data_reduction 'SAINT V8.37A (Bruker AXS Inc., 2015)'
_computing_molecular_graphics 'shelXle (C.B. Huebschle, rev 786)'
_computing_structure_refinement 'SHELXL-2014/7 (Sheldrick, 2014)'
_computing_structure_solution 'XT, VERSION 2014/5'
_diffrn_ambient_temperature 100.(2)
_diffrn_detector_area_resol_mean 7.4074
_diffrn_measured_fraction_theta_full 0.832
_diffrn_measured_fraction_theta_max 0.789
_diffrn_measurement_device 'fixed-chi three-circle diffractometer'
_diffrn_measurement_device_type 'Bruker D8 Venture TXS'
_diffrn_measurement_method 'mix of phi and omega scans'
_diffrn_radiation_monochromator 'focusing mirrors'
_diffrn_radiation_type MoK\a
_diffrn_radiation_wavelength 0.71073
_diffrn_reflns_av_R_equivalents 0.0000
_diffrn_reflns_av_unetI/netI 0.0843
_diffrn_reflns_Laue_measured_fraction_full 0.832
_diffrn_reflns_Laue_measured_fraction_max 0.789
_diffrn_reflns_limit_h_max 13
_diffrn_reflns_limit_h_min -13
_diffrn_reflns_limit_k_max 17
_diffrn_reflns_limit_k_min -16
_diffrn_reflns_limit_l_max 20
_diffrn_reflns_limit_l_min 0
_diffrn_reflns_number 6655
_diffrn_reflns_point_group_measured_fraction_full 0.832
_diffrn_reflns_point_group_measured_fraction_max 0.789
_diffrn_reflns_theta_full 25.242
_diffrn_reflns_theta_max 26.368
_diffrn_reflns_theta_min 3.262
_diffrn_source 'rotating anode (TXS)'
_diffrn_source_current 50
_diffrn_source_power 2.5
_diffrn_source_type 'Bruker TXS'
_diffrn_source_voltage 50
_exptl_absorpt_coefficient_mu 0.159
_exptl_absorpt_correction_T_max 0.9705
_exptl_absorpt_correction_T_min 0.7819
_exptl_absorpt_correction_type multi-scan
_exptl_absorpt_process_details 'TWINABS - Bruker AXS scaling for twinned crystals - Version 2012/1'
_exptl_crystal_colour orange
_exptl_crystal_density_diffrn 1.291
_exptl_crystal_density_method 'not measured'
_exptl_crystal_description block
_exptl_crystal_F_000 1032
_exptl_crystal_size_max 0.100
_exptl_crystal_size_mid 0.070
_exptl_crystal_size_min 0.050
_refine_diff_density_max 0.426
_refine_diff_density_min -0.391
_refine_diff_density_rms 0.070
_refine_ls_extinction_method none
_refine_ls_goodness_of_fit_ref 1.152
_refine_ls_hydrogen_treatment constr
_refine_ls_matrix_type full
_refine_ls_number_parameters 681
_refine_ls_number_reflns 6655
_refine_ls_number_restraints 0
_refine_ls_restrained_S_all 1.152
_refine_ls_R_factor_all 0.1018
_refine_ls_R_factor_gt 0.0777
_refine_ls_shift/su_max 0.000
_refine_ls_shift/su_mean 0.000
_refine_ls_structure_factor_coef Fsqd
_refine_ls_weighting_details 'w=1/[\s^2^(Fo^2^)+(0.0072P)^2^+8.5537P] where P=(Fo^2^+2Fc^2^)/3'
_refine_ls_weighting_scheme calc
_refine_ls_wR_factor_gt 0.1586
_refine_ls_wR_factor_ref 0.1678
_reflns_Friedel_coverage 0.000
_reflns_number_gt 5248
_reflns_number_total 6655
_reflns_threshold_expression 'I > 2\s(I)'
_cod_data_source_file ja9b02800_si_003.cif
_cod_data_source_block vv038
_cod_depositor_comments
;
The following automatic conversions were performed:

'_exptl_absorpt_correction_type' value 'Multi-Scan' changed to
'multi-scan' according to
/home/data/users/saulius/crontab/automatic-downloads/current/ACS/lib/dictionaries/cif_core.dic
dictionary named 'cif_core.dic' version 2.4.2 from 2011-04-26.

Automatic conversion script
Id: cif_fix_values 4973 2017-02-22 13:04:09Z antanas 
;
_cod_original_cell_volume 2520.(8)
_cod_database_code 4127760
_shelx_estimated_absorpt_t_min 0.984
_shelx_estimated_absorpt_t_max 0.992
_shelx_space_group_comment
;
The symmetry employed for this shelxl refinement is uniquely defined
by the following loop, which should always be used as a source of
symmetry information in preference to the above space-group names.
They are only intended as comments.
;

loop_
_space_group_symop_operation_xyz
'x, y, z'
'-x, -y, -z'

loop_
_atom_site_label
_atom_site_type_symbol
_atom_site_fract_x
_atom_site_fract_y
_atom_site_fract_z
_atom_site_U_iso_or_equiv
_atom_site_adp_type
_atom_site_occupancy
_atom_site_site_symmetry_order
_atom_site_calc_flag
_atom_site_refinement_flags_posn
_atom_site_refinement_flags_adp
_atom_site_refinement_flags_occupancy
_atom_site_disorder_assembly
_atom_site_disorder_group
S1 S 0.67383(15) 0.05641(12) 0.47910(10) 0.0243(4) Uani 1 1 d . . . . .
S2 S 0.08918(15) 0.04834(11) 0.38327(9) 0.0230(4) Uani 1 1 d . . . . .
O1 O 0.0169(4) 0.6535(4) 0.4572(3) 0.0396(13) Uani 1 1 d . . . . .
O2 O 0.2554(5) 0.6449(4) 0.3883(3) 0.0568(16) Uani 1 1 d . . . . .
O3 O 0.2754(7) 0.2871(6) 0.6349(4) 0.048(2) Uani 0.674(8) 1 d . . P A 1
O4 O 0.4671(6) 0.3414(5) 0.5134(4) 0.034(2) Uani 0.674(8) 1 d . . P A 1
C61 C 0.276(3) 0.381(3) 0.572(2) 0.037(6) Uani 0.674(8) 1 d . . P A 1
H61A H 0.2292 0.4324 0.5924 0.044 Uiso 0.674(8) 1 calc R U P A 1
H61B H 0.2376 0.3729 0.5231 0.044 Uiso 0.674(8) 1 calc R U P A 1
C62 C 0.4009(18) 0.415(2) 0.546(2) 0.035(5) Uani 0.674(8) 1 d . . P A 1
H62A H 0.3996 0.4808 0.5043 0.042 Uiso 0.674(8) 1 calc R U P A 1
H62B H 0.4401 0.4241 0.5945 0.042 Uiso 0.674(8) 1 calc R U P A 1
C63 C 0.4695(12) 0.2478(9) 0.5769(8) 0.030(3) Uani 0.674(8) 1 d . . P A 1
H63A H 0.5118 0.2564 0.6237 0.036 Uiso 0.674(8) 1 calc R U P A 1
H63B H 0.5145 0.1964 0.5551 0.036 Uiso 0.674(8) 1 calc R U P A 1
C64 C 0.3421(15) 0.2117(17) 0.6072(12) 0.036(4) Uani 0.674(8) 1 d . . P A 1
H64A H 0.3020 0.1967 0.5619 0.044 Uiso 0.674(8) 1 calc R U P A 1
H64B H 0.3461 0.1496 0.6527 0.044 Uiso 0.674(8) 1 calc R U P A 1
O4B O 0.4608(18) 0.3785(13) 0.6009(12) 0.060(6) Uani 0.326(8) 1 d . . P A 2
O3B O 0.2828(15) 0.2710(11) 0.5508(9) 0.044(5) Uani 0.326(8) 1 d . . P A 2
C61B C 0.250(7) 0.367(6) 0.567(6) 0.037(6) Uani 0.326(8) 1 d . . P A 2
H61C H 0.2235 0.3582 0.6258 0.044 Uiso 0.326(8) 1 calc R U P A 2
H61D H 0.1839 0.4014 0.5329 0.044 Uiso 0.326(8) 1 calc R U P A 2
C62B C 0.364(5) 0.427(6) 0.544(5) 0.035(5) Uani 0.326(8) 1 d . . P A 2
H62C H 0.3914 0.4313 0.4867 0.042 Uiso 0.326(8) 1 calc R U P A 2
H62D H 0.3465 0.4963 0.5489 0.042 Uiso 0.326(8) 1 calc R U P A 2
C63B C 0.488(3) 0.284(2) 0.587(2) 0.030(3) Uani 0.326(8) 1 d . . P A 2
H63C H 0.5444 0.2467 0.6276 0.036 Uiso 0.326(8) 1 calc R U P A 2
H63D H 0.5265 0.2930 0.5315 0.036 Uiso 0.326(8) 1 calc R U P A 2
C64B C 0.379(4) 0.229(4) 0.596(3) 0.036(4) Uani 0.326(8) 1 d . . P A 2
H64C H 0.4010 0.1650 0.5821 0.044 Uiso 0.326(8) 1 calc R U P A 2
H64D H 0.3504 0.2114 0.6546 0.044 Uiso 0.326(8) 1 calc R U P A 2
N1 N 0.7437(5) 0.2476(4) 0.3552(3) 0.0229(12) Uani 1 1 d . . . . .
N2 N 0.2224(5) 0.2437(3) 0.3220(3) 0.0208(12) Uani 1 1 d . . . . .
C1 C 0.4490(6) 0.0192(4) 0.4805(4) 0.0237(15) Uani 1 1 d . . . . .
C2 C 0.4639(6) 0.1092(4) 0.4188(4) 0.0224(15) Uani 1 1 d . . . . .
H2 H 0.4015 0.1449 0.3870 0.027 Uiso 1 1 calc R U . . .
C3 C 0.5816(6) 0.1393(4) 0.4104(4) 0.0221(15) Uani 1 1 d . . . . .
C4 C 0.6325(6) 0.2292(4) 0.3555(4) 0.0197(14) Uani 1 1 d . . . . .
H4 H 0.5826 0.2753 0.3192 0.024 Uiso 1 1 calc R U . . .
C5 C 0.7922(6) 0.3408(5) 0.3075(3) 0.0220(15) Uani 1 1 d . . . . .
C6 C 0.9131(6) 0.3412(5) 0.2825(4) 0.0257(16) Uani 1 1 d . . . . .
H6 H 0.9583 0.2799 0.2935 0.031 Uiso 1 1 calc R U . . .
C7 C 0.9687(6) 0.4291(4) 0.2420(4) 0.0237(15) Uani 1 1 d . . . . .
H7 H 1.0514 0.4271 0.2249 0.028 Uiso 1 1 calc R U . . .
C8 C 0.9056(6) 0.5219(4) 0.2252(3) 0.0207(15) Uani 1 1 d . . . . .
C9 C 0.7822(6) 0.5203(4) 0.2490(4) 0.0224(15) Uani 1 1 d . . . . .
H9 H 0.7362 0.5812 0.2364 0.027 Uiso 1 1 calc R U . . .
C10 C 0.7255(6) 0.4314(4) 0.2907(4) 0.0252(15) Uani 1 1 d . . . . .
H10 H 0.6425 0.4323 0.3076 0.030 Uiso 1 1 calc R U . . .
C11 C 0.9646(6) 0.6185(4) 0.1843(3) 0.0190(14) Uani 1 1 d . . . . .
C12 C 1.0661(6) 0.6226(4) 0.1286(4) 0.0217(15) Uani 1 1 d . . . . .
H12 H 1.0980 0.5623 0.1181 0.026 Uiso 1 1 calc R U . . .
C13 C 1.1208(6) 0.7132(4) 0.0883(4) 0.0224(15) Uani 1 1 d . . . . .
C14 C 1.0734(6) 0.8007(5) 0.1061(4) 0.0240(15) Uani 1 1 d . . . . .
H14 H 1.1096 0.8627 0.0793 0.029 Uiso 1 1 calc R U . . .
C15 C 0.9745(6) 0.8001(4) 0.1622(4) 0.0219(15) Uani 1 1 d . . . . .
C16 C 0.9206(6) 0.7082(4) 0.2003(4) 0.0218(14) Uani 1 1 d . . . . .
H16 H 0.8528 0.7067 0.2379 0.026 Uiso 1 1 calc R U . . .
C17 C 1.2228(6) 0.7177(4) 0.0261(4) 0.0224(15) Uani 1 1 d . . . . .
C18 C 1.3136(6) 0.7872(5) 0.0152(4) 0.0290(16) Uani 1 1 d . . . . .
H18 H 1.3131 0.8296 0.0509 0.035 Uiso 1 1 calc R U . . .
C19 C 1.4042(6) 0.7952(5) -0.0466(4) 0.0326(17) Uani 1 1 d . . . . .
H19 H 1.4639 0.8438 -0.0536 0.039 Uiso 1 1 calc R U . . .
C20 C 1.4084(7) 0.7325(5) -0.0986(4) 0.0355(18) Uani 1 1 d . . . . .
H20 H 1.4708 0.7378 -0.1408 0.043 Uiso 1 1 calc R U . . .
C21 C 1.3198(6) 0.6620(5) -0.0879(4) 0.0328(17) Uani 1 1 d . . . . .
H21 H 1.3217 0.6187 -0.1228 0.039 Uiso 1 1 calc R U . . .
C22 C 1.2289(6) 0.6548(4) -0.0264(4) 0.0274(16) Uani 1 1 d . . . . .
H22 H 1.1693 0.6061 -0.0197 0.033 Uiso 1 1 calc R U . . .
C23 C 0.9264(6) 0.8928(4) 0.1830(4) 0.0223(15) Uani 1 1 d . . . . .
C24 C 0.9137(6) 0.9831(4) 0.1219(4) 0.0302(16) Uani 1 1 d . . . . .
H24 H 0.9357 0.9850 0.0662 0.036 Uiso 1 1 calc R U . . .
C25 C 0.8702(6) 1.0695(5) 0.1408(4) 0.0337(17) Uani 1 1 d . . . . .
H25 H 0.8622 1.1300 0.0984 0.040 Uiso 1 1 calc R U . . .
C26 C 0.8379(6) 1.0674(5) 0.2225(4) 0.0343(18) Uani 1 1 d . . . . .
H26 H 0.8082 1.1266 0.2360 0.041 Uiso 1 1 calc R U . . .
C27 C 0.8493(6) 0.9797(5) 0.2834(4) 0.0336(17) Uani 1 1 d . . . . .
H27 H 0.8267 0.9779 0.3390 0.040 Uiso 1 1 calc R U . . .
C28 C 0.8943(6) 0.8925(4) 0.2633(4) 0.0299(17) Uani 1 1 d . . . . .
H28 H 0.9029 0.8323 0.3059 0.036 Uiso 1 1 calc R U . . .
C29 C -0.0065(6) 0.0242(4) 0.5312(3) 0.0206(14) Uani 1 1 d . . . . .
C30 C 0.0449(6) 0.1199(4) 0.5109(4) 0.0233(15) Uani 1 1 d . . . . .
H30 H 0.0416 0.1627 0.5463 0.028 Uiso 1 1 calc R U . . .
C31 C 0.0998(6) 0.1424(4) 0.4333(3) 0.0187(14) Uani 1 1 d . . . . .
C32 C 0.1636(6) 0.2332(4) 0.3913(4) 0.0202(14) Uani 1 1 d . . . . .
H32 H 0.1613 0.2866 0.4165 0.024 Uiso 1 1 calc R U . . .
C33 C 0.2873(5) 0.3334(4) 0.2861(4) 0.0189(14) Uani 1 1 d . . . . .
C34 C 0.3133(6) 0.3613(4) 0.2016(4) 0.0231(15) Uani 1 1 d . . . . .
H34 H 0.2883 0.3204 0.1695 0.028 Uiso 1 1 calc R U . . .
C35 C 0.3755(5) 0.4481(4) 0.1630(4) 0.0228(15) Uani 1 1 d . . . . .
H35 H 0.3920 0.4659 0.1050 0.027 Uiso 1 1 calc R U . . .
C36 C 0.4137(5) 0.5092(4) 0.2092(4) 0.0194(14) Uani 1 1 d . . . . .
C37 C 0.3905(6) 0.4785(5) 0.2943(4) 0.0269(16) Uani 1 1 d . . . . .
H37 H 0.4175 0.5181 0.3268 0.032 Uiso 1 1 calc R U . . .
C38 C 0.3293(6) 0.3919(4) 0.3330(4) 0.0253(15) Uani 1 1 d . . . . .
H38 H 0.3160 0.3724 0.3911 0.030 Uiso 1 1 calc R U . . .
C39 C 0.4791(6) 0.6053(4) 0.1707(4) 0.0209(14) Uani 1 1 d . . . . .
C40 C 0.5673(5) 0.6127(4) 0.1074(3) 0.0186(14) Uani 1 1 d . . . . .
H40 H 0.5839 0.5578 0.0845 0.022 Uiso 1 1 calc R U . . .
C41 C 0.6329(6) 0.7018(4) 0.0765(4) 0.0217(15) Uani 1 1 d . . . . .
C42 C 0.6019(6) 0.7830(4) 0.1088(4) 0.0214(15) Uani 1 1 d . . . . .
H42 H 0.6459 0.8427 0.0898 0.026 Uiso 1 1 calc R U . . .
C43 C 0.5065(6) 0.7779(4) 0.1691(4) 0.0211(14) Uani 1 1 d . . . . .
C44 C 0.4490(6) 0.6872(4) 0.2014(4) 0.0219(15) Uani 1 1 d . . . . .
H44 H 0.3885 0.6813 0.2449 0.026 Uiso 1 1 calc R U . . .
C45 C 0.7335(6) 0.7092(4) 0.0126(4) 0.0200(14) Uani 1 1 d . . . . .
C46 C 0.8071(6) 0.6264(5) 0.0087(4) 0.0220(14) Uani 1 1 d . . . . .
H46 H 0.7901 0.5632 0.0462 0.026 Uiso 1 1 calc R U . . .
C47 C 0.9044(6) 0.6333(5) -0.0484(4) 0.0260(15) Uani 1 1 d . . . . .
H47 H 0.9534 0.5757 -0.0491 0.031 Uiso 1 1 calc R U . . .
C48 C 0.9300(6) 0.7245(4) -0.1044(4) 0.0257(15) Uani 1 1 d . . . . .
H48 H 0.9969 0.7300 -0.1433 0.031 Uiso 1 1 calc R U . . .
C49 C 0.8568(6) 0.8080(5) -0.1030(4) 0.0296(16) Uani 1 1 d . . . . .
H49 H 0.8735 0.8705 -0.1414 0.036 Uiso 1 1 calc R U . . .
C50 C 0.7597(6) 0.8005(5) -0.0458(4) 0.0254(15) Uani 1 1 d . . . . .
H50 H 0.7101 0.8580 -0.0461 0.031 Uiso 1 1 calc R U . . .
C51 C 0.4654(6) 0.8689(4) 0.1964(4) 0.0231(15) Uani 1 1 d . . . . .
C52 C 0.3420(7) 0.8834(5) 0.2123(4) 0.0295(17) Uani 1 1 d . . . . .
H52 H 0.2876 0.8355 0.2064 0.035 Uiso 1 1 calc R U . . .
C53 C 0.2983(7) 0.9672(5) 0.2366(4) 0.0339(18) Uani 1 1 d . . . . .
H53 H 0.2145 0.9767 0.2471 0.041 Uiso 1 1 calc R U . . .
C54 C 0.3775(7) 1.0368(5) 0.2454(4) 0.0333(18) Uani 1 1 d . . . . .
H54 H 0.3479 1.0942 0.2618 0.040 Uiso 1 1 calc R U . . .
C55 C 0.4987(7) 1.0230(5) 0.2305(4) 0.0334(18) Uani 1 1 d . . . . .
H55 H 0.5526 1.0705 0.2377 0.040 Uiso 1 1 calc R U . . .
C56 C 0.5437(6) 0.9399(4) 0.2049(4) 0.0249(15) Uani 1 1 d . . . . .
H56 H 0.6275 0.9320 0.1933 0.030 Uiso 1 1 calc R U . . .
C57 C 0.1171(7) 0.6556(5) 0.5033(4) 0.0392(19) Uani 1 1 d . . . . .
H57A H 0.1377 0.5867 0.5354 0.047 Uiso 1 1 calc R U . . .
H57B H 0.0960 0.6962 0.5425 0.047 Uiso 1 1 calc R U . . .
C58 C 0.2228(7) 0.6987(7) 0.4488(5) 0.055(2) Uani 1 1 d . . . . .
H58A H 0.2045 0.7697 0.4204 0.066 Uiso 1 1 calc R U . . .
H58B H 0.2917 0.6970 0.4826 0.066 Uiso 1 1 calc R U . . .
C59 C 0.1545(7) 0.6458(6) 0.3412(4) 0.042(2) Uani 1 1 d . . . . .
H59A H 0.1751 0.6077 0.3001 0.051 Uiso 1 1 calc R U . . .
H59B H 0.1335 0.7156 0.3112 0.051 Uiso 1 1 calc R U . . .
C60 C 0.0495(7) 0.6000(6) 0.3962(4) 0.043(2) Uani 1 1 d . . . . .
H60A H -0.0197 0.6011 0.3627 0.052 Uiso 1 1 calc R U . . .
H60B H 0.0695 0.5293 0.4241 0.052 Uiso 1 1 calc R U . . .

loop_
_atom_site_aniso_label
_atom_site_aniso_U_11
_atom_site_aniso_U_22
_atom_site_aniso_U_33
_atom_site_aniso_U_23
_atom_site_aniso_U_13
_atom_site_aniso_U_12
S1 0.0188(9) 0.0221(8) 0.0309(10) -0.0052(7) 0.0000(8) -0.0029(7)
S2 0.0266(10) 0.0205(8) 0.0229(9) -0.0089(6) 0.0084(8) -0.0083(8)
O1 0.035(3) 0.052(3) 0.036(3) -0.019(2) 0.001(2) -0.001(3)
O2 0.036(3) 0.099(5) 0.053(4) -0.050(3) 0.005(3) -0.010(3)
O3 0.040(5) 0.063(6) 0.036(5) -0.012(4) 0.012(4) 0.007(4)
O4 0.021(4) 0.047(5) 0.029(4) -0.001(3) 0.002(3) -0.007(4)
C61 0.029(16) 0.032(12) 0.047(7) -0.010(6) 0.008(10) -0.009(10)
C62 0.029(17) 0.034(9) 0.043(5) -0.010(7) -0.014(13) -0.001(11)
C63 0.031(7) 0.032(10) 0.032(6) -0.019(6) 0.002(5) -0.001(7)
C64 0.031(13) 0.039(10) 0.033(8) -0.003(6) 0.023(7) -0.017(8)
O4B 0.076(14) 0.049(11) 0.056(13) -0.013(9) -0.021(11) -0.011(10)
O3B 0.061(12) 0.031(9) 0.038(10) -0.001(7) -0.009(9) 0.001(9)
C61B 0.029(16) 0.032(12) 0.047(7) -0.010(6) 0.008(10) -0.009(10)
C62B 0.029(17) 0.034(9) 0.043(5) -0.010(7) -0.014(13) -0.001(11)
C63B 0.031(7) 0.032(10) 0.032(6) -0.019(6) 0.002(5) -0.001(7)
C64B 0.031(13) 0.039(10) 0.033(8) -0.003(6) 0.023(7) -0.017(8)
N1 0.023(3) 0.020(3) 0.025(3) -0.006(2) 0.001(2) 0.002(3)
N2 0.019(3) 0.016(3) 0.025(3) -0.002(2) 0.002(3) -0.004(2)
C1 0.022(4) 0.023(4) 0.031(4) -0.015(3) -0.002(3) -0.004(3)
C2 0.024(4) 0.020(3) 0.025(4) -0.009(3) -0.004(3) 0.000(3)
C3 0.029(4) 0.018(3) 0.022(3) -0.010(2) -0.004(3) 0.003(3)
C4 0.018(4) 0.021(3) 0.023(4) -0.010(3) 0.000(3) -0.002(3)
C5 0.024(4) 0.027(4) 0.015(3) -0.005(3) 0.003(3) -0.006(3)
C6 0.025(4) 0.019(3) 0.034(4) -0.008(3) 0.005(3) -0.004(3)
C7 0.021(4) 0.028(4) 0.025(4) -0.013(3) 0.006(3) -0.002(3)
C8 0.024(4) 0.024(3) 0.015(3) -0.008(2) -0.001(3) -0.003(3)
C9 0.023(4) 0.018(3) 0.027(4) -0.009(3) 0.000(3) 0.004(3)
C10 0.018(4) 0.030(4) 0.028(4) -0.009(3) 0.002(3) -0.004(3)
C11 0.016(4) 0.024(3) 0.018(3) -0.007(2) -0.004(3) -0.001(3)
C12 0.021(4) 0.019(3) 0.028(4) -0.009(3) -0.004(3) -0.004(3)
C13 0.022(4) 0.024(3) 0.023(4) -0.009(3) -0.001(3) 0.003(3)
C14 0.020(4) 0.028(4) 0.024(4) -0.005(3) -0.004(3) -0.008(3)
C15 0.023(4) 0.022(3) 0.020(3) -0.004(2) -0.007(3) 0.001(3)
C16 0.021(4) 0.029(4) 0.016(3) -0.009(3) 0.001(3) -0.001(3)
C17 0.019(4) 0.021(3) 0.025(4) -0.001(3) -0.003(3) 0.002(3)
C18 0.027(4) 0.028(4) 0.031(4) -0.007(3) 0.000(3) 0.000(3)
C19 0.027(4) 0.030(4) 0.035(4) 0.001(3) 0.005(4) -0.006(3)
C20 0.035(5) 0.033(4) 0.032(4) -0.001(3) 0.011(4) 0.002(4)
C21 0.036(4) 0.025(4) 0.036(4) -0.009(3) 0.010(3) 0.003(3)
C22 0.031(4) 0.021(3) 0.028(4) -0.003(3) 0.006(3) -0.006(3)
C23 0.019(4) 0.021(3) 0.028(4) -0.008(3) 0.002(3) -0.008(3)
C24 0.030(4) 0.022(4) 0.034(4) 0.000(3) 0.006(3) -0.005(3)
C25 0.031(4) 0.023(4) 0.044(5) -0.002(3) -0.007(4) -0.004(3)
C26 0.035(5) 0.026(4) 0.049(5) -0.024(3) -0.001(4) -0.001(3)
C27 0.034(5) 0.038(4) 0.033(4) -0.015(3) -0.008(4) 0.002(4)
C28 0.038(4) 0.020(3) 0.033(4) -0.008(3) -0.008(3) 0.002(3)
C29 0.018(4) 0.022(3) 0.020(4) -0.003(2) 0.003(3) -0.006(3)
C30 0.027(4) 0.020(3) 0.025(4) -0.011(3) 0.004(3) 0.000(3)
C31 0.024(4) 0.014(3) 0.022(3) -0.012(2) -0.008(3) 0.002(3)
C32 0.017(4) 0.014(3) 0.030(4) -0.007(3) 0.003(3) -0.007(3)
C33 0.013(3) 0.016(3) 0.025(3) -0.004(2) 0.001(3) 0.002(3)
C34 0.027(4) 0.016(3) 0.028(4) -0.007(3) -0.003(3) -0.004(3)
C35 0.020(4) 0.027(4) 0.020(3) -0.007(3) 0.008(3) -0.003(3)
C36 0.015(4) 0.016(3) 0.025(4) -0.005(2) 0.012(3) -0.001(3)
C37 0.029(4) 0.030(4) 0.025(4) -0.012(3) -0.002(3) -0.004(3)
C38 0.034(4) 0.023(3) 0.019(3) -0.004(3) 0.001(3) -0.012(3)
C39 0.024(4) 0.018(3) 0.020(3) -0.002(2) -0.004(3) -0.003(3)
C40 0.021(4) 0.014(3) 0.021(3) -0.005(2) 0.001(3) -0.007(3)
C41 0.025(4) 0.020(3) 0.020(3) -0.007(2) -0.001(3) 0.001(3)
C42 0.027(4) 0.016(3) 0.022(3) -0.006(2) 0.001(3) -0.008(3)
C43 0.022(4) 0.023(3) 0.021(3) -0.012(3) -0.002(3) -0.003(3)
C44 0.020(4) 0.025(3) 0.019(3) -0.003(3) 0.004(3) -0.008(3)
C45 0.019(4) 0.020(3) 0.024(4) -0.010(3) -0.004(3) 0.002(3)
C46 0.024(4) 0.023(3) 0.019(3) -0.005(2) 0.002(3) -0.007(3)
C47 0.024(4) 0.025(4) 0.034(4) -0.017(3) -0.003(3) 0.000(3)
C48 0.023(4) 0.030(4) 0.025(4) -0.010(3) 0.006(3) -0.002(3)
C49 0.032(4) 0.028(4) 0.028(4) -0.007(3) 0.005(3) -0.012(3)
C50 0.023(4) 0.021(3) 0.033(4) -0.010(3) 0.001(3) 0.000(3)
C51 0.029(4) 0.015(3) 0.022(3) -0.003(2) 0.009(3) 0.002(3)
C52 0.039(5) 0.026(4) 0.025(4) -0.010(3) 0.005(3) -0.008(3)
C53 0.034(5) 0.035(4) 0.032(4) -0.011(3) 0.006(3) 0.003(4)
C54 0.045(5) 0.020(4) 0.036(4) -0.014(3) 0.008(4) 0.005(4)
C55 0.049(5) 0.023(4) 0.030(4) -0.011(3) 0.002(4) -0.006(4)
C56 0.028(4) 0.015(3) 0.032(4) -0.007(3) 0.006(3) -0.009(3)
C57 0.038(5) 0.043(4) 0.042(5) -0.022(3) -0.011(4) 0.012(4)
C58 0.047(6) 0.079(6) 0.052(6) -0.039(5) 0.004(5) -0.012(5)
C59 0.032(5) 0.062(5) 0.037(5) -0.020(4) 0.000(4) 0.001(4)
C60 0.052(5) 0.048(5) 0.031(4) -0.014(3) 0.002(4) -0.014(4)

loop_
_atom_type_symbol
_atom_type_description
_atom_type_scat_dispersion_real
_atom_type_scat_dispersion_imag
_atom_type_scat_source
C C 0.0033 0.0016 'International Tables Vol C Tables 4.2.6.8 and 6.1.1.4'
H H 0.0000 0.0000 'International Tables Vol C Tables 4.2.6.8 and 6.1.1.4'
N N 0.0061 0.0033 'International Tables Vol C Tables 4.2.6.8 and 6.1.1.4'
S S 0.1246 0.1234 'International Tables Vol C Tables 4.2.6.8 and 6.1.1.4'
O O 0.0106 0.0060 'International Tables Vol C Tables 4.2.6.8 and 6.1.1.4'

loop_
_geom_angle_atom_site_label_1
_geom_angle_atom_site_label_2
_geom_angle_atom_site_label_3
_geom_angle
_geom_angle_site_symmetry_1
_geom_angle_site_symmetry_3
C1 S1 C3 89.9(3) 2_656 .
C29 S2 C31 90.4(3) 2_556 .
C57 O1 C60 109.7(6) . .
C59 O2 C58 108.7(6) . .
C64 O3 C61 111.0(17) . .
C63 O4 C62 108.5(14) . .
O3 C61 C62 111(3) . .
O3 C61 H61A 109.4 . .
C62 C61 H61A 109.4 . .
O3 C61 H61B 109.4 . .
C62 C61 H61B 109.4 . .
H61A C61 H61B 108.0 . .
O4 C62 C61 109(2) . .
O4 C62 H62A 109.9 . .
C61 C62 H62A 109.9 . .
O4 C62 H62B 109.9 . .
C61 C62 H62B 109.9 . .
H62A C62 H62B 108.3 . .
O4 C63 C64 111.4(12) . .
O4 C63 H63A 109.4 . .
C64 C63 H63A 109.4 . .
O4 C63 H63B 109.4 . .
C64 C63 H63B 109.4 . .
H63A C63 H63B 108.0 . .
O3 C64 C63 109.6(14) . .
O3 C64 H64A 109.7 . .
C63 C64 H64A 109.7 . .
O3 C64 H64B 109.7 . .
C63 C64 H64B 109.7 . .
H64A C64 H64B 108.2 . .
C63B O4B C62B 107(3) . .
C64B O3B C61B 109(4) . .
O3B C61B C62B 105(6) . .
O3B C61B H61C 110.8 . .
C62B C61B H61C 110.8 . .
O3B C61B H61D 110.8 . .
C62B C61B H61D 110.8 . .
H61C C61B H61D 108.9 . .
O4B C62B C61B 110(6) . .
O4B C62B H62C 109.6 . .
C61B C62B H62C 109.6 . .
O4B C62B H62D 109.6 . .
C61B C62B H62D 109.6 . .
H62C C62B H62D 108.1 . .
O4B C63B C64B 110(3) . .
O4B C63B H63C 109.7 . .
C64B C63B H63C 109.7 . .
O4B C63B H63D 109.7 . .
C64B C63B H63D 109.7 . .
H63C C63B H63D 108.2 . .
O3B C64B C63B 120(4) . .
O3B C64B H64C 107.4 . .
C63B C64B H64C 107.4 . .
O3B C64B H64D 107.4 . .
C63B C64B H64D 107.4 . .
H64C C64B H64D 106.9 . .
C4 N1 C5 121.5(6) . .
C32 N2 C33 119.5(5) . .
C1 C1 C2 114.8(7) 2_656 .
C1 C1 S1 111.4(6) 2_656 2_656
C2 C1 S1 133.8(5) . 2_656
C3 C2 C1 111.1(6) . .
C3 C2 H2 124.4 . .
C1 C2 H2 124.4 . .
C2 C3 C4 128.2(6) . .
C2 C3 S1 112.8(5) . .
C4 C3 S1 119.0(5) . .
N1 C4 C3 121.1(6) . .
N1 C4 H4 119.4 . .
C3 C4 H4 119.4 . .
C6 C5 C10 119.3(6) . .
C6 C5 N1 117.5(6) . .
C10 C5 N1 123.0(6) . .
C7 C6 C5 121.1(6) . .
C7 C6 H6 119.5 . .
C5 C6 H6 119.5 . .
C6 C7 C8 121.5(6) . .
C6 C7 H7 119.2 . .
C8 C7 H7 119.2 . .
C7 C8 C9 116.9(6) . .
C7 C8 C11 122.6(6) . .
C9 C8 C11 120.4(6) . .
C10 C9 C8 121.7(6) . .
C10 C9 H9 119.1 . .
C8 C9 H9 119.1 . .
C9 C10 C5 119.4(6) . .
C9 C10 H10 120.3 . .
C5 C10 H10 120.3 . .
C16 C11 C12 118.1(6) . .
C16 C11 C8 120.7(6) . .
C12 C11 C8 121.2(6) . .
C13 C12 C11 121.8(6) . .
C13 C12 H12 119.1 . .
C11 C12 H12 119.1 . .
C14 C13 C12 118.0(6) . .
C14 C13 C17 120.6(6) . .
C12 C13 C17 121.4(6) . .
C13 C14 C15 122.3(6) . .
C13 C14 H14 118.8 . .
C15 C14 H14 118.8 . .
C14 C15 C16 118.2(6) . .
C14 C15 C23 122.3(6) . .
C16 C15 C23 119.6(6) . .
C15 C16 C11 121.6(6) . .
C15 C16 H16 119.2 . .
C11 C16 H16 119.2 . .
C18 C17 C22 117.5(6) . .
C18 C17 C13 121.6(6) . .
C22 C17 C13 120.8(6) . .
C19 C18 C17 121.2(6) . .
C19 C18 H18 119.4 . .
C17 C18 H18 119.4 . .
C18 C19 C20 120.6(7) . .
C18 C19 H19 119.7 . .
C20 C19 H19 119.7 . .
C21 C20 C19 119.0(7) . .
C21 C20 H20 120.5 . .
C19 C20 H20 120.5 . .
C22 C21 C20 120.3(6) . .
C22 C21 H21 119.8 . .
C20 C21 H21 119.8 . .
C21 C22 C17 121.5(6) . .
C21 C22 H22 119.3 . .
C17 C22 H22 119.3 . .
C28 C23 C24 117.9(6) . .
C28 C23 C15 120.9(5) . .
C24 C23 C15 121.2(6) . .
C25 C24 C23 121.5(7) . .
C25 C24 H24 119.2 . .
C23 C24 H24 119.2 . .
C24 C25 C26 119.6(6) . .
C24 C25 H25 120.2 . .
C26 C25 H25 120.2 . .
C27 C26 C25 119.9(6) . .
C27 C26 H26 120.1 . .
C25 C26 H26 120.1 . .
C26 C27 C28 119.8(7) . .
C26 C27 H27 120.1 . .
C28 C27 H27 120.1 . .
C23 C28 C27 121.2(6) . .
C23 C28 H28 119.4 . .
C27 C28 H28 119.4 . .
C29 C29 C30 114.7(7) 2_556 .
C29 C29 S2 110.4(6) 2_556 2_556
C30 C29 S2 134.8(5) . 2_556
C31 C30 C29 110.8(5) . .
C31 C30 H30 124.6 . .
C29 C30 H30 124.6 . .
C30 C31 C32 126.9(5) . .
C30 C31 S2 113.6(4) . .
C32 C31 S2 119.5(5) . .
N2 C32 C31 122.6(5) . .
N2 C32 H32 118.7 . .
C31 C32 H32 118.7 . .
C34 C33 C38 118.6(6) . .
C34 C33 N2 118.7(5) . .
C38 C33 N2 122.7(6) . .
C33 C34 C35 121.3(6) . .
C33 C34 H34 119.3 . .
C35 C34 H34 119.3 . .
C34 C35 C36 120.3(6) . .
C34 C35 H35 119.8 . .
C36 C35 H35 119.8 . .
C37 C36 C35 117.7(5) . .
C37 C36 C39 119.6(5) . .
C35 C36 C39 122.7(5) . .
C38 C37 C36 122.1(6) . .
C38 C37 H37 118.9 . .
C36 C37 H37 118.9 . .
C37 C38 C33 119.8(6) . .
C37 C38 H38 120.1 . .
C33 C38 H38 120.1 . .
C40 C39 C44 120.3(6) . .
C40 C39 C36 122.0(5) . .
C44 C39 C36 117.8(6) . .
C39 C40 C41 120.5(6) . .
C39 C40 H40 119.7 . .
C41 C40 H40 119.7 . .
C42 C41 C40 118.2(6) . .
C42 C41 C45 120.3(6) . .
C40 C41 C45 121.5(5) . .
C41 C42 C43 121.3(6) . .
C41 C42 H42 119.3 . .
C43 C42 H42 119.3 . .
C44 C43 C42 118.7(5) . .
C44 C43 C51 120.5(6) . .
C42 C43 C51 120.7(5) . .
C39 C44 C43 120.7(6) . .
C39 C44 H44 119.6 . .
C43 C44 H44 119.6 . .
C46 C45 C50 117.1(6) . .
C46 C45 C41 121.5(6) . .
C50 C45 C41 121.4(6) . .
C47 C46 C45 122.0(6) . .
C47 C46 H46 119.0 . .
C45 C46 H46 119.0 . .
C48 C47 C46 119.9(6) . .
C48 C47 H47 120.1 . .
C46 C47 H47 120.1 . .
C47 C48 C49 119.3(6) . .
C47 C48 H48 120.3 . .
C49 C48 H48 120.3 . .
C50 C49 C48 120.5(6) . .
C50 C49 H49 119.7 . .
C48 C49 H49 119.7 . .
C49 C50 C45 121.1(6) . .
C49 C50 H50 119.4 . .
C45 C50 H50 119.4 . .
C56 C51 C52 118.9(6) . .
C56 C51 C43 123.1(6) . .
C52 C51 C43 118.0(6) . .
C53 C52 C51 120.6(7) . .
C53 C52 H52 119.7 . .
C51 C52 H52 119.7 . .
C54 C53 C52 119.7(7) . .
C54 C53 H53 120.1 . .
C52 C53 H53 120.1 . .
C55 C54 C53 120.2(6) . .
C55 C54 H54 119.9 . .
C53 C54 H54 119.9 . .
C54 C55 C56 120.7(7) . .
C54 C55 H55 119.6 . .
C56 C55 H55 119.6 . .
C51 C56 C55 119.8(7) . .
C51 C56 H56 120.1 . .
C55 C56 H56 120.1 . .
O1 C57 C58 111.3(6) . .
O1 C57 H57A 109.4 . .
C58 C57 H57A 109.4 . .
O1 C57 H57B 109.4 . .
C58 C57 H57B 109.4 . .
H57A C57 H57B 108.0 . .
O2 C58 C57 112.0(7) . .
O2 C58 H58A 109.2 . .
C57 C58 H58A 109.2 . .
O2 C58 H58B 109.2 . .
C57 C58 H58B 109.2 . .
H58A C58 H58B 107.9 . .
O2 C59 C60 110.3(6) . .
O2 C59 H59A 109.6 . .
C60 C59 H59A 109.6 . .
O2 C59 H59B 109.6 . .
C60 C59 H59B 109.6 . .
H59A C59 H59B 108.1 . .
O1 C60 C59 111.2(6) . .
O1 C60 H60A 109.4 . .
C59 C60 H60A 109.4 . .
O1 C60 H60B 109.4 . .
C59 C60 H60B 109.4 . .
H60A C60 H60B 108.0 . .

loop_
_geom_bond_atom_site_label_1
_geom_bond_atom_site_label_2
_geom_bond_distance
_geom_bond_site_symmetry_2
S1 C1 1.749(7) 2_656
S1 C3 1.756(6) .
S2 C29 1.749(6) 2_556
S2 C31 1.750(6) .
O1 C57 1.418(8) .
O1 C60 1.443(8) .
O2 C59 1.428(9) .
O2 C58 1.440(9) .
O3 C64 1.42(3) .
O3 C61 1.45(4) .
O4 C63 1.444(15) .
O4 C62 1.45(3) .
C61 C62 1.49(4) .
C61 H61A 0.9900 .
C61 H61B 0.9900 .
C62 H62A 0.9900 .
C62 H62B 0.9900 .
C63 C64 1.536(18) .
C63 H63A 0.9900 .
C63 H63B 0.9900 .
C64 H64A 0.9900 .
C64 H64B 0.9900 .
O4B C63B 1.40(3) .
O4B C62B 1.51(6) .
O3B C64B 1.38(6) .
O3B C61B 1.46(8) .
C61B C62B 1.52(9) .
C61B H61C 0.9900 .
C61B H61D 0.9900 .
C62B H62C 0.9900 .
C62B H62D 0.9900 .
C63B C64B 1.45(5) .
C63B H63C 0.9900 .
C63B H63D 0.9900 .
C64B H64C 0.9900 .
C64B H64D 0.9900 .
N1 C4 1.279(8) .
N1 C5 1.432(8) .
N2 C32 1.276(8) .
N2 C33 1.432(8) .
C1 C1 1.373(12) 2_656
C1 C2 1.401(8) .
C1 S1 1.749(7) 2_656
C2 C3 1.384(9) .
C2 H2 0.9500 .
C3 C4 1.449(9) .
C4 H4 0.9500 .
C5 C6 1.385(9) .
C5 C10 1.403(9) .
C6 C7 1.377(8) .
C6 H6 0.9500 .
C7 C8 1.407(8) .
C7 H7 0.9500 .
C8 C9 1.408(9) .
C8 C11 1.491(8) .
C9 C10 1.398(9) .
C9 H9 0.9500 .
C10 H10 0.9500 .
C11 C16 1.405(8) .
C11 C12 1.412(9) .
C12 C13 1.401(8) .
C12 H12 0.9500 .
C13 C14 1.400(9) .
C13 C17 1.484(9) .
C14 C15 1.401(9) .
C14 H14 0.9500 .
C15 C16 1.404(9) .
C15 C23 1.490(8) .
C16 H16 0.9500 .
C17 C18 1.400(9) .
C17 C22 1.402(9) .
C18 C19 1.387(9) .
C18 H18 0.9500 .
C19 C20 1.393(9) .
C19 H19 0.9500 .
C20 C21 1.392(10) .
C20 H20 0.9500 .
C21 C22 1.385(9) .
C21 H21 0.9500 .
C22 H22 0.9500 .
C23 C28 1.379(9) .
C23 C24 1.400(8) .
C24 C25 1.380(9) .
C24 H24 0.9500 .
C25 C26 1.396(10) .
C25 H25 0.9500 .
C26 C27 1.372(9) .
C26 H26 0.9500 .
C27 C28 1.405(9) .
C27 H27 0.9500 .
C28 H28 0.9500 .
C29 C29 1.393(11) 2_556
C29 C30 1.416(9) .
C29 S2 1.749(6) 2_556
C30 C31 1.369(8) .
C30 H30 0.9500 .
C31 C32 1.457(8) .
C32 H32 0.9500 .
C33 C34 1.388(9) .
C33 C38 1.396(8) .
C34 C35 1.394(8) .
C34 H34 0.9500 .
C35 C36 1.400(8) .
C35 H35 0.9500 .
C36 C37 1.394(9) .
C36 C39 1.511(8) .
C37 C38 1.387(9) .
C37 H37 0.9500 .
C38 H38 0.9500 .
C39 C40 1.385(9) .
C39 C44 1.392(8) .
C40 C41 1.420(8) .
C40 H40 0.9500 .
C41 C42 1.400(8) .
C41 C45 1.488(9) .
C42 C43 1.409(9) .
C42 H42 0.9500 .
C43 C44 1.395(8) .
C43 C51 1.500(8) .
C44 H44 0.9500 .
C45 C46 1.396(8) .
C45 C50 1.406(8) .
C46 C47 1.388(9) .
C46 H46 0.9500 .
C47 C48 1.387(9) .
C47 H47 0.9500 .
C48 C49 1.391(9) .
C48 H48 0.9500 .
C49 C50 1.387(9) .
C49 H49 0.9500 .
C50 H50 0.9500 .
C51 C56 1.391(9) .
C51 C52 1.402(10) .
C52 C53 1.393(9) .
C52 H52 0.9500 .
C53 C54 1.384(9) .
C53 H53 0.9500 .
C54 C55 1.374(10) .
C54 H54 0.9500 .
C55 C56 1.398(9) .
C55 H55 0.9500 .
C56 H56 0.9500 .
C57 C58 1.486(11) .
C57 H57A 0.9900 .
C57 H57B 0.9900 .
C58 H58A 0.9900 .
C58 H58B 0.9900 .
C59 C60 1.495(10) .
C59 H59A 0.9900 .
C59 H59B 0.9900 .
C60 H60A 0.9900 .
C60 H60B 0.9900 .

loop_
_geom_torsion_atom_site_label_1
_geom_torsion_atom_site_label_2
_geom_torsion_atom_site_label_3
_geom_torsion_atom_site_label_4
_geom_torsion
_geom_torsion_site_symmetry_1
C64 O3 C61 C62 -59(3) .
C63 O4 C62 C61 -61(2) .
O3 C61 C62 O4 61(3) .
C62 O4 C63 C64 59.0(16) .
C61 O3 C64 C63 54.8(19) .
O4 C63 C64 O3 -56.2(17) .
C64B O3B C61B C62B 57(7) .
C63B O4B C62B C61B 64(6) .
O3B C61B C62B O4B -64(7) .
C62B O4B C63B C64B -53(4) .
C61B O3B C64B C63B -55(6) .
O4B C63B C64B O3B 54(5) .
C1 C1 C2 C3 0.6(9) 2_656
S1 C1 C2 C3 179.6(5) 2_656
C1 C2 C3 C4 -178.0(6) .
C1 C2 C3 S1 -0.2(7) .
C1 S1 C3 C2 -0.2(5) 2_656
C1 S1 C3 C4 177.8(5) 2_656
C5 N1 C4 C3 -173.5(5) .
C2 C3 C4 N1 179.3(6) .
S1 C3 C4 N1 1.6(8) .
C4 N1 C5 C6 -153.8(6) .
C4 N1 C5 C10 31.0(9) .
C10 C5 C6 C7 0.4(9) .
N1 C5 C6 C7 -175.0(5) .
C5 C6 C7 C8 0.8(9) .
C6 C7 C8 C9 -2.3(9) .
C6 C7 C8 C11 177.6(6) .
C7 C8 C9 C10 2.8(9) .
C11 C8 C9 C10 -177.2(5) .
C8 C9 C10 C5 -1.7(9) .
C6 C5 C10 C9 0.1(9) .
N1 C5 C10 C9 175.2(6) .
C7 C8 C11 C16 -151.1(6) .
C9 C8 C11 C16 28.9(9) .
C7 C8 C11 C12 28.8(8) .
C9 C8 C11 C12 -151.2(6) .
C16 C11 C12 C13 -1.5(9) .
C8 C11 C12 C13 178.6(6) .
C11 C12 C13 C14 1.3(9) .
C11 C12 C13 C17 -176.2(5) .
C12 C13 C14 C15 0.0(9) .
C17 C13 C14 C15 177.6(5) .
C13 C14 C15 C16 -1.1(9) .
C13 C14 C15 C23 178.1(6) .
C14 C15 C16 C11 0.8(9) .
C23 C15 C16 C11 -178.4(5) .
C12 C11 C16 C15 0.4(9) .
C8 C11 C16 C15 -179.7(5) .
C14 C13 C17 C18 34.6(9) .
C12 C13 C17 C18 -148.0(6) .
C14 C13 C17 C22 -142.7(6) .
C12 C13 C17 C22 34.7(9) .
C22 C17 C18 C19 1.7(9) .
C13 C17 C18 C19 -175.7(6) .
C17 C18 C19 C20 -1.3(10) .
C18 C19 C20 C21 0.3(10) .
C19 C20 C21 C22 0.2(10) .
C20 C21 C22 C17 0.2(10) .
C18 C17 C22 C21 -1.1(9) .
C13 C17 C22 C21 176.2(6) .
C14 C15 C23 C28 -136.3(6) .
C16 C15 C23 C28 42.8(9) .
C14 C15 C23 C24 42.8(9) .
C16 C15 C23 C24 -138.0(6) .
C28 C23 C24 C25 -0.3(10) .
C15 C23 C24 C25 -179.5(7) .
C23 C24 C25 C26 0.1(11) .
C24 C25 C26 C27 -0.2(11) .
C25 C26 C27 C28 0.6(11) .
C24 C23 C28 C27 0.6(10) .
C15 C23 C28 C27 179.8(6) .
C26 C27 C28 C23 -0.8(11) .
C29 C29 C30 C31 -1.7(10) 2_556
S2 C29 C30 C31 -178.9(5) 2_556
C29 C30 C31 C32 -179.2(6) .
C29 C30 C31 S2 0.5(7) .
C29 S2 C31 C30 0.6(5) 2_556
C29 S2 C31 C32 -179.7(5) 2_556
C33 N2 C32 C31 -177.2(5) .
C30 C31 C32 N2 172.8(6) .
S2 C31 C32 N2 -6.8(9) .
C32 N2 C33 C34 -156.9(6) .
C32 N2 C33 C38 25.6(9) .
C38 C33 C34 C35 -2.8(9) .
N2 C33 C34 C35 179.5(6) .
C33 C34 C35 C36 0.3(9) .
C34 C35 C36 C37 1.9(9) .
C34 C35 C36 C39 -178.7(6) .
C35 C36 C37 C38 -1.5(9) .
C39 C36 C37 C38 179.0(6) .
C36 C37 C38 C33 -1.0(10) .
C34 C33 C38 C37 3.1(9) .
N2 C33 C38 C37 -179.3(6) .
C37 C36 C39 C40 138.4(6) .
C35 C36 C39 C40 -41.0(9) .
C37 C36 C39 C44 -40.9(8) .
C35 C36 C39 C44 139.7(6) .
C44 C39 C40 C41 3.8(9) .
C36 C39 C40 C41 -175.5(6) .
C39 C40 C41 C42 -3.2(9) .
C39 C40 C41 C45 175.8(6) .
C40 C41 C42 C43 -1.3(9) .
C45 C41 C42 C43 179.6(5) .
C41 C42 C43 C44 5.2(9) .
C41 C42 C43 C51 -173.2(6) .
C40 C39 C44 C43 0.1(9) .
C36 C39 C44 C43 179.5(6) .
C42 C43 C44 C39 -4.6(9) .
C51 C43 C44 C39 173.8(6) .
C42 C41 C45 C46 146.2(6) .
C40 C41 C45 C46 -32.7(9) .
C42 C41 C45 C50 -32.7(9) .
C40 C41 C45 C50 148.3(6) .
C50 C45 C46 C47 1.9(9) .
C41 C45 C46 C47 -177.1(5) .
C45 C46 C47 C48 -0.7(9) .
C46 C47 C48 C49 -0.5(9) .
C47 C48 C49 C50 0.5(9) .
C48 C49 C50 C45 0.7(9) .
C46 C45 C50 C49 -1.9(9) .
C41 C45 C50 C49 177.1(6) .
C44 C43 C51 C56 144.7(6) .
C42 C43 C51 C56 -37.0(9) .
C44 C43 C51 C52 -36.7(9) .
C42 C43 C51 C52 141.6(6) .
C56 C51 C52 C53 -0.4(9) .
C43 C51 C52 C53 -179.0(5) .
C51 C52 C53 C54 -0.2(10) .
C52 C53 C54 C55 -0.2(10) .
C53 C54 C55 C56 1.2(10) .
C52 C51 C56 C55 1.3(9) .
C43 C51 C56 C55 179.9(6) .
C54 C55 C56 C51 -1.7(10) .
C60 O1 C57 C58 55.3(8) .
C59 O2 C58 C57 57.4(9) .
O1 C57 C58 O2 -57.0(9) .
C58 O2 C59 C60 -58.0(8) .
C57 O1 C60 C59 -56.8(8) .
O2 C59 C60 O1 59.1(8) .
